data_4126158
loop_
_publ_author_name
'Zhang, Zhongyin'
'Wang, Jinxin'
'Li, Jian'
'Yang, Fan'
'Liu, Guodu'
'Tang, Wenjun'
'He, Weiwei'
'Fu, Jian-Jun'
'Shen, Yun-Heng'
'Li, Ang'
'Zhang, Wei-Dong'

_publ_section_title
;
 Total Synthesis and Stereochemical Assignment of Delavatine A:
 Rh-Catalyzed Asymmetric Hydrogenation of Indene-Type Tetrasubstituted
 Olefins and Kinetic Resolution through Pd-Catalyzed Triflamide-Directed
 C-H Olefination.
;
_journal_issue 15
_journal_name_full 'Journal of the American Chemical Society'
_journal_page_first 5558
_journal_page_last 5567
_journal_paper_doi 10.1021/jacs.7b01718
_journal_volume 139
_journal_year 2017
_chemical_absolute_configuration ad
_chemical_formula_sum 'C23 H35 O6 P'
_chemical_formula_weight 438.48
_chemical_name_systematic
; 
 ? 
;
_space_group_crystal_system monoclinic
_space_group_IT_number 4
_space_group_name_Hall 'P 2yb'
_space_group_name_H-M_alt 'P 1 21 1'
_symmetry_space_group_name_Hall 'P 2yb'
_symmetry_space_group_name_H-M 'P 1 21 1'
_atom_sites_solution_hydrogens geom
_audit_creation_method SHELXL-2013
_cell_angle_alpha 90
_cell_angle_beta 95.494(3)
_cell_angle_gamma 90
_cell_formula_units_Z 2
_cell_length_a 5.8162(8)
_cell_length_b 14.731(2)
_cell_length_c 14.1976(19)
_cell_measurement_reflns_used 985
_cell_measurement_temperature 293(2)
_cell_measurement_theta_max 37.437
_cell_measurement_theta_min 5.531
_cell_volume 1210.8(3)
_computing_cell_refinement 'Bruker SMART'
_computing_data_collection 'Bruker SMART'
_computing_data_reduction 'Bruker SHELXTL'
_computing_molecular_graphics 'Bruker SHELXTL'
_computing_publication_material 'Bruker SHELXTL'
_computing_structure_refinement 'SHELXL-2013 (Sheldrick, 2013)'
_computing_structure_solution 'Bruker SHELXTL'
_diffrn_ambient_temperature 293(2)
_diffrn_measured_fraction_theta_full 0.977
_diffrn_measured_fraction_theta_max 0.998
_diffrn_measurement_device_type 'CCD area detector'
_diffrn_measurement_method 'phi and omega scans'
_diffrn_radiation_type MoK\a
_diffrn_radiation_wavelength 0.71073
_diffrn_reflns_av_R_equivalents 0.0430
_diffrn_reflns_av_unetI/netI 0.0706
_diffrn_reflns_Laue_measured_fraction_full 0.977
_diffrn_reflns_Laue_measured_fraction_max 0.998
_diffrn_reflns_limit_h_max 6
_diffrn_reflns_limit_h_min -6
_diffrn_reflns_limit_k_max 16
_diffrn_reflns_limit_k_min -17
_diffrn_reflns_limit_l_max 16
_diffrn_reflns_limit_l_min -15
_diffrn_reflns_number 6700
_diffrn_reflns_point_group_measured_fraction_full 0.926
_diffrn_reflns_point_group_measured_fraction_max 0.946
_diffrn_reflns_theta_full 25.242
_diffrn_reflns_theta_max 24.994
_diffrn_reflns_theta_min 1.997
_exptl_absorpt_coefficient_mu 0.147
_exptl_absorpt_correction_T_max 0.7456
_exptl_absorpt_correction_T_min 0.6244
_exptl_absorpt_correction_type multi-scan
_exptl_absorpt_process_details sadabs
_exptl_crystal_colour colorless
_exptl_crystal_density_diffrn 1.203
_exptl_crystal_description prismatic
_exptl_crystal_F_000 472
_exptl_crystal_size_max 0.200
_exptl_crystal_size_mid 0.150
_exptl_crystal_size_min 0.100
_refine_diff_density_max 0.208
_refine_diff_density_min -0.186
_refine_diff_density_rms 0.037
_refine_ls_abs_structure_details
; 
 Flack x determined using 1076 quotients [(I+)-(I-)]/[(I+)+(I-)] 
 (Parsons and Flack (2004), Acta Cryst. A60, s61). 
;
_refine_ls_abs_structure_Flack 0.11(12)
_refine_ls_extinction_method none
_refine_ls_goodness_of_fit_ref 1.001
_refine_ls_hydrogen_treatment constr
_refine_ls_matrix_type full
_refine_ls_number_parameters 287
_refine_ls_number_reflns 4018
_refine_ls_number_restraints 1
_refine_ls_restrained_S_all 1.001
_refine_ls_R_factor_all 0.0776
_refine_ls_R_factor_gt 0.0600
_refine_ls_shift/su_max 0.009
_refine_ls_shift/su_mean 0.000
_refine_ls_structure_factor_coef Fsqd
_refine_ls_weighting_details 'w=1/[\s^2^(Fo^2^)+(0.0587P)^2^] where P=(Fo^2^+2Fc^2^)/3'
_refine_ls_weighting_scheme calc
_refine_ls_wR_factor_gt 0.1218
_refine_ls_wR_factor_ref 0.1310
_reflns_Friedel_coverage 0.820
_reflns_Friedel_fraction_full 0.871
_reflns_Friedel_fraction_max 0.889
_reflns_number_gt 3098
_reflns_number_total 4018
_reflns_threshold_expression 'I > 2\s(I)'
_cod_data_source_file ja7b01718_si_007.cif
_cod_data_source_block cd16780
_cod_original_cell_volume 1210.9(3)
_cod_database_code 4126158
_shelx_space_group_comment
; 
The symmetry employed for this shelxl refinement is uniquely defined 
by the following loop, which should always be used as a source of 
symmetry information in preference to the above space-group names. 
They are only intended as comments. 
;
_shelx_estimated_absorpt_t_min 0.971
_shelx_estimated_absorpt_t_max 0.985
_shelxl_version_number 2013-4

loop_
_space_group_symop_operation_xyz
'x, y, z'
'-x, y+1/2, -z'

loop_
_atom_site_label
_atom_site_type_symbol
_atom_site_fract_x
_atom_site_fract_y
_atom_site_fract_z
_atom_site_U_iso_or_equiv
_atom_site_adp_type
_atom_site_occupancy
_atom_site_site_symmetry_order
_atom_site_calc_flag
_atom_site_refinement_flags_posn
_atom_site_refinement_flags_adp
_atom_site_refinement_flags_occupancy
_atom_site_disorder_assembly
_atom_site_disorder_group
P1 P 1.1551(2) -0.04656(9) 0.53464(9) 0.0464(4) Uani 1 1 d . . . . .
O1 O 0.8928(8) -0.0679(3) 0.6771(3) 0.0771(14) Uani 1 1 d . . . . .
O2 O 1.3711(7) -0.0958(3) 0.5246(3) 0.0660(12) Uani 1 1 d . . . . .
O3 O 1.4222(8) 0.1381(3) 0.5735(3) 0.0698(12) Uani 1 1 d . . . . .
O4 O 0.702(3) 0.1780(11) 0.8657(12) 0.096(5) Uani 0.5 1 d . . P A 1
O4' O 0.730(3) 0.2301(10) 0.8305(10) 0.085(5) Uani 0.5 1 d . . P A 2
O5 O 1.0934(7) 0.1968(3) 0.8612(3) 0.0684(12) Uani 1 1 d . . . . .
O6 O 0.9215(6) 0.2677(3) 0.9651(3) 0.0660(12) Uani 1 1 d . . . . .
C1 C 0.9343(10) -0.1105(4) 0.5907(4) 0.0588(16) Uani 1 1 d . . . . .
H1A H 0.7926 -0.1125 0.5488 0.071 Uiso 1 1 calc R U . . .
H1B H 0.9865 -0.1723 0.6028 0.071 Uiso 1 1 calc R U . . .
C2 C 1.0092(10) 0.0119(4) 0.6907(4) 0.0546(15) Uani 1 1 d . . . . .
C3 C 1.1548(9) 0.0385(3) 0.6249(4) 0.0448(12) Uani 1 1 d . . . . .
C4 C 1.2816(9) 0.1180(4) 0.6408(4) 0.0478(13) Uani 1 1 d . . . . .
C5 C 1.2535(10) 0.1699(4) 0.7188(4) 0.0523(14) Uani 1 1 d . . . . .
H5 H 1.3368 0.2234 0.7294 0.063 Uiso 1 1 calc R U . . .
C6 C 1.1008(10) 0.1423(4) 0.7814(4) 0.0538(15) Uani 1 1 d . . . . .
C7 C 0.9777(11) 0.0635(4) 0.7701(4) 0.0652(17) Uani 1 1 d . . . . .
H7 H 0.8773 0.0452 0.8137 0.078 Uiso 1 1 calc R U . . .
C8 C 0.8884(12) 0.2212(5) 0.8875(5) 0.0678(18) Uani 1 1 d . . . . .
C9 C 0.7158(10) 0.2990(4) 1.0083(4) 0.0546(15) Uani 1 1 d . . . . .
H9 H 0.5762 0.2833 0.9673 0.066 Uiso 1 1 calc R U . . .
C10 C 0.7327(11) 0.4013(4) 1.0194(4) 0.0555(15) Uani 1 1 d . . . . .
H10 H 0.8764 0.4142 1.0590 0.067 Uiso 1 1 calc R U . . .
C11 C 0.5338(13) 0.4326(4) 1.0743(5) 0.079(2) Uani 1 1 d . . . . .
H11A H 0.5468 0.4974 1.0855 0.095 Uiso 1 1 calc R U . . .
H11B H 0.3885 0.4214 1.0366 0.095 Uiso 1 1 calc R U . . .
C12 C 0.5339(13) 0.3837(4) 1.1681(5) 0.080(2) Uani 1 1 d . . . . .
H12A H 0.6749 0.3982 1.2073 0.096 Uiso 1 1 calc R U . . .
H12B H 0.4046 0.4049 1.2005 0.096 Uiso 1 1 calc R U . . .
C13 C 0.5168(12) 0.2831(4) 1.1553(4) 0.0686(17) Uani 1 1 d . . . . .
H13 H 0.3714 0.2695 1.1172 0.082 Uiso 1 1 calc R U . . .
C14 C 0.7147(11) 0.2512(4) 1.1013(5) 0.0656(17) Uani 1 1 d . . . . .
H14A H 0.8599 0.2623 1.1391 0.079 Uiso 1 1 calc R U . . .
H14B H 0.7009 0.1863 1.0905 0.079 Uiso 1 1 calc R U . . .
C15 C 0.5160(17) 0.2338(6) 1.2501(6) 0.112(3) Uani 1 1 d . . . . .
H15A H 0.6587 0.2453 1.2879 0.169 Uiso 1 1 calc R U . . .
H15B H 0.4994 0.1697 1.2391 0.169 Uiso 1 1 calc R U . . .
H15C H 0.3894 0.2553 1.2826 0.169 Uiso 1 1 calc R U . . .
C16 C 0.7457(12) 0.4519(5) 0.9245(4) 0.0787(18) Uani 1 1 d . . . . .
H16 H 0.8622 0.4206 0.8910 0.094 Uiso 1 1 calc R U . . .
C17 C 0.5211(14) 0.4493(7) 0.8600(5) 0.109(3) Uani 1 1 d . . . . .
H17A H 0.4695 0.3876 0.8522 0.163 Uiso 1 1 calc R U . . .
H17B H 0.5463 0.4743 0.7994 0.163 Uiso 1 1 calc R U . . .
H17C H 0.4057 0.4844 0.8877 0.163 Uiso 1 1 calc R U . . .
C18 C 0.8306(18) 0.5486(6) 0.9414(6) 0.113(3) Uani 1 1 d . . . . .
H18A H 0.8484 0.5772 0.8818 0.169 Uiso 1 1 calc R U . . .
H18B H 0.9766 0.5478 0.9792 0.169 Uiso 1 1 calc R U . . .
H18C H 0.7203 0.5819 0.9739 0.169 Uiso 1 1 calc R U . . .
C19 C 1.5605(13) 0.2181(4) 0.5864(5) 0.086(2) Uani 1 1 d . . . . .
H19A H 1.4628 0.2695 0.5948 0.129 Uiso 1 1 calc R U . . .
H19B H 1.6427 0.2275 0.5317 0.129 Uiso 1 1 calc R U . . .
H19C H 1.6687 0.2112 0.6413 0.129 Uiso 1 1 calc R U . . .
C20 C 1.0214(9) -0.0040(4) 0.4222(4) 0.0569(15) Uani 1 1 d . . . . .
C21 C 0.9395(17) -0.0857(6) 0.3623(6) 0.123(3) Uani 1 1 d . . . . .
H21A H 0.8664 -0.0652 0.3026 0.184 Uiso 1 1 calc R U . . .
H21B H 0.8312 -0.1201 0.3948 0.184 Uiso 1 1 calc R U . . .
H21C H 1.0696 -0.1233 0.3519 0.184 Uiso 1 1 calc R U . . .
C22 C 1.1946(13) 0.0493(7) 0.3725(5) 0.107(3) Uani 1 1 d . . . . .
H22A H 1.3200 0.0103 0.3595 0.161 Uiso 1 1 calc R U . . .
H22B H 1.2528 0.0986 0.4121 0.161 Uiso 1 1 calc R U . . .
H22C H 1.1215 0.0730 0.3141 0.161 Uiso 1 1 calc R U . . .
C23 C 0.8195(13) 0.0569(6) 0.4369(5) 0.100(3) Uani 1 1 d . . . . .
H23A H 0.7598 0.0826 0.3774 0.150 Uiso 1 1 calc R U . . .
H23B H 0.8695 0.1048 0.4800 0.150 Uiso 1 1 calc R U . . .
H23C H 0.7009 0.0222 0.4628 0.150 Uiso 1 1 calc R U . . .

loop_
_atom_site_aniso_label
_atom_site_aniso_U_11
_atom_site_aniso_U_22
_atom_site_aniso_U_33
_atom_site_aniso_U_23
_atom_site_aniso_U_13
_atom_site_aniso_U_12
P1 0.0394(7) 0.0504(7) 0.0500(8) -0.0113(7) 0.0072(5) 0.0013(8)
O1 0.083(3) 0.080(3) 0.073(3) -0.018(2) 0.035(2) -0.032(3)
O2 0.047(2) 0.069(3) 0.082(3) -0.016(2) 0.005(2) 0.008(2)
O3 0.083(3) 0.063(3) 0.069(3) -0.018(2) 0.038(2) -0.024(2)
O4 0.042(6) 0.132(13) 0.115(13) -0.079(10) 0.010(8) -0.004(9)
O4' 0.063(8) 0.126(13) 0.064(8) -0.043(7) -0.014(6) 0.016(9)
O5 0.056(3) 0.090(3) 0.061(3) -0.034(2) 0.017(2) 0.001(2)
O6 0.050(2) 0.088(3) 0.061(3) -0.035(2) 0.0102(19) 0.002(2)
C1 0.064(4) 0.052(3) 0.061(4) -0.008(3) 0.007(3) -0.009(3)
C2 0.053(3) 0.058(4) 0.054(4) -0.006(3) 0.012(3) -0.013(3)
C3 0.046(3) 0.048(3) 0.042(3) -0.003(2) 0.011(2) 0.001(3)
C4 0.046(3) 0.047(3) 0.052(3) -0.006(3) 0.010(3) 0.001(3)
C5 0.047(3) 0.049(3) 0.061(3) -0.008(3) 0.008(3) 0.000(3)
C6 0.046(3) 0.068(4) 0.049(3) -0.013(3) 0.007(3) 0.007(3)
C7 0.071(4) 0.079(4) 0.050(4) -0.012(3) 0.030(3) -0.017(4)
C8 0.058(4) 0.093(5) 0.051(4) -0.027(3) 0.000(3) 0.015(4)
C9 0.051(3) 0.067(4) 0.047(3) -0.016(3) 0.011(3) 0.003(3)
C10 0.064(4) 0.054(3) 0.050(3) -0.006(3) 0.015(3) -0.001(3)
C11 0.099(5) 0.065(4) 0.081(4) 0.001(4) 0.046(4) 0.019(4)
C12 0.104(6) 0.077(5) 0.066(4) -0.011(4) 0.046(4) 0.005(4)
C13 0.084(5) 0.069(4) 0.055(4) -0.006(3) 0.022(3) 0.005(4)
C14 0.068(4) 0.056(4) 0.074(4) -0.009(3) 0.010(3) 0.000(3)
C15 0.150(8) 0.111(6) 0.082(6) 0.021(5) 0.042(5) -0.009(6)
C16 0.084(5) 0.089(5) 0.065(4) 0.010(4) 0.019(3) -0.004(5)
C17 0.112(6) 0.132(7) 0.079(5) 0.031(6) -0.006(4) -0.007(7)
C18 0.148(9) 0.085(5) 0.106(6) 0.015(5) 0.019(6) -0.023(6)
C19 0.103(6) 0.055(4) 0.107(6) -0.008(4) 0.050(5) -0.024(4)
C20 0.037(3) 0.082(4) 0.051(3) -0.005(3) 0.003(2) -0.003(3)
C21 0.148(9) 0.123(7) 0.087(6) -0.025(5) -0.043(6) -0.017(6)
C22 0.071(5) 0.194(9) 0.056(4) 0.031(5) 0.005(4) -0.023(6)
C23 0.070(5) 0.140(7) 0.090(5) 0.026(5) 0.010(4) 0.039(5)

loop_
_atom_type_symbol
_atom_type_description
_atom_type_scat_dispersion_real
_atom_type_scat_dispersion_imag
_atom_type_scat_source
C C 0.0033 0.0016 'International Tables Vol C Tables 4.2.6.8 and 6.1.1.4'
H H 0.0000 0.0000 'International Tables Vol C Tables 4.2.6.8 and 6.1.1.4'
O O 0.0106 0.0060 'International Tables Vol C Tables 4.2.6.8 and 6.1.1.4'
P P 0.1023 0.0942 'International Tables Vol C Tables 4.2.6.8 and 6.1.1.4'

loop_
_geom_angle_atom_site_label_1
_geom_angle_atom_site_label_2
_geom_angle_atom_site_label_3
_geom_angle
O2 P1 C3 118.3(2)
O2 P1 C20 112.5(3)
C3 P1 C20 110.9(3)
O2 P1 C1 115.4(3)
C3 P1 C1 90.0(2)
C20 P1 C1 107.4(3)
C2 O1 C1 112.4(4)
C4 O3 C19 117.6(5)
C8 O5 C6 118.8(5)
C8 O6 C9 117.4(5)
O1 C1 P1 109.4(4)
O1 C1 H1A 109.8
P1 C1 H1A 109.8
O1 C1 H1B 109.8
P1 C1 H1B 109.8
H1A C1 H1B 108.2
O1 C2 C3 118.7(5)
O1 C2 C7 119.1(5)
C3 C2 C7 122.3(5)
C2 C3 C4 118.7(5)
C2 C3 P1 109.2(4)
C4 C3 P1 131.9(4)
O3 C4 C5 125.3(5)
O3 C4 C3 114.7(5)
C5 C4 C3 120.0(5)
C4 C5 C6 119.4(5)
C4 C5 H5 120.3
C6 C5 H5 120.3
C7 C6 C5 122.7(5)
C7 C6 O5 121.9(5)
C5 C6 O5 115.3(5)
C6 C7 C2 116.9(5)
C6 C7 H7 121.5
C2 C7 H7 121.5
O4' C8 O6 124.7(9)
O4 C8 O6 121.8(9)
O4' C8 O5 120.1(9)
O4 C8 O5 124.2(8)
O6 C8 O5 108.4(5)
O6 C9 C14 107.0(5)
O6 C9 C10 108.0(5)
C14 C9 C10 112.4(5)
O6 C9 H9 109.8
C14 C9 H9 109.8
C10 C9 H9 109.8
C9 C10 C11 108.0(5)
C9 C10 C16 113.3(5)
C11 C10 C16 113.7(5)
C9 C10 H10 107.2
C11 C10 H10 107.2
C16 C10 H10 107.2
C12 C11 C10 111.6(5)
C12 C11 H11A 109.3
C10 C11 H11A 109.3
C12 C11 H11B 109.3
C10 C11 H11B 109.3
H11A C11 H11B 108.0
C13 C12 C11 111.7(5)
C13 C12 H12A 109.3
C11 C12 H12A 109.3
C13 C12 H12B 109.3
C11 C12 H12B 109.3
H12A C12 H12B 107.9
C12 C13 C14 108.9(5)
C12 C13 C15 111.8(6)
C14 C13 C15 111.3(6)
C12 C13 H13 108.3
C14 C13 H13 108.3
C15 C13 H13 108.3
C9 C14 C13 111.5(5)
C9 C14 H14A 109.3
C13 C14 H14A 109.3
C9 C14 H14B 109.3
C13 C14 H14B 109.3
H14A C14 H14B 108.0
C13 C15 H15A 109.5
C13 C15 H15B 109.5
H15A C15 H15B 109.5
C13 C15 H15C 109.5
H15A C15 H15C 109.5
H15B C15 H15C 109.5
C18 C16 C17 111.4(7)
C18 C16 C10 110.9(6)
C17 C16 C10 113.6(6)
C18 C16 H16 106.8
C17 C16 H16 106.8
C10 C16 H16 106.8
C16 C17 H17A 109.5
C16 C17 H17B 109.5
H17A C17 H17B 109.5
C16 C17 H17C 109.5
H17A C17 H17C 109.5
H17B C17 H17C 109.5
C16 C18 H18A 109.5
C16 C18 H18B 109.5
H18A C18 H18B 109.5
C16 C18 H18C 109.5
H18A C18 H18C 109.5
H18B C18 H18C 109.5
O3 C19 H19A 109.5
O3 C19 H19B 109.5
H19A C19 H19B 109.5
O3 C19 H19C 109.5
H19A C19 H19C 109.5
H19B C19 H19C 109.5
C22 C20 C23 108.6(6)
C22 C20 C21 109.7(6)
C23 C20 C21 110.0(6)
C22 C20 P1 110.0(4)
C23 C20 P1 110.9(4)
C21 C20 P1 107.6(5)
C20 C21 H21A 109.5
C20 C21 H21B 109.5
H21A C21 H21B 109.5
C20 C21 H21C 109.5
H21A C21 H21C 109.5
H21B C21 H21C 109.5
C20 C22 H22A 109.5
C20 C22 H22B 109.5
H22A C22 H22B 109.5
C20 C22 H22C 109.5
H22A C22 H22C 109.5
H22B C22 H22C 109.5
C20 C23 H23A 109.5
C20 C23 H23B 109.5
H23A C23 H23B 109.5
C20 C23 H23C 109.5
H23A C23 H23C 109.5
H23B C23 H23C 109.5

loop_
_geom_bond_atom_site_label_1
_geom_bond_atom_site_label_2
_geom_bond_distance
P1 O2 1.469(4)
P1 C3 1.793(5)
P1 C20 1.819(6)
P1 C1 1.835(6)
O1 C2 1.361(7)
O1 C1 1.419(6)
O3 C4 1.349(6)
O3 C19 1.429(7)
O4 C8 1.270(16)
O4' C8 1.174(16)
O5 C8 1.332(7)
O5 C6 1.394(6)
O6 C8 1.295(7)
O6 C9 1.470(6)
C1 H1A 0.9700
C1 H1B 0.9700
C2 C3 1.377(7)
C2 C7 1.386(8)
C3 C4 1.391(7)
C4 C5 1.368(7)
C5 C6 1.376(8)
C5 H5 0.9300
C6 C7 1.365(8)
C7 H7 0.9300
C9 C14 1.498(8)
C9 C10 1.517(8)
C9 H9 0.9800
C10 C11 1.526(8)
C10 C16 1.548(8)
C10 H10 0.9800
C11 C12 1.514(8)
C11 H11A 0.9700
C11 H11B 0.9700
C12 C13 1.495(9)
C12 H12A 0.9700
C12 H12B 0.9700
C13 C14 1.517(8)
C13 C15 1.529(9)
C13 H13 0.9800
C14 H14A 0.9700
C14 H14B 0.9700
C15 H15A 0.9600
C15 H15B 0.9600
C15 H15C 0.9600
C16 C18 1.519(11)
C16 C17 1.523(10)
C16 H16 0.9800
C17 H17A 0.9600
C17 H17B 0.9600
C17 H17C 0.9600
C18 H18A 0.9600
C18 H18B 0.9600
C18 H18C 0.9600
C19 H19A 0.9600
C19 H19B 0.9600
C19 H19C 0.9600
C20 C22 1.505(9)
C20 C23 1.508(9)
C20 C21 1.524(9)
C21 H21A 0.9600
C21 H21B 0.9600
C21 H21C 0.9600
C22 H22A 0.9600
C22 H22B 0.9600
C22 H22C 0.9600
C23 H23A 0.9600
C23 H23B 0.9600
C23 H23C 0.9600

loop_
_geom_hbond_atom_site_label_D
_geom_hbond_atom_site_label_H
_geom_hbond_atom_site_label_A
_geom_hbond_distance_DH
_geom_hbond_distance_HA
_geom_hbond_distance_DA
_geom_hbond_angle_DHA
_geom_hbond_site_symmetry_A
C22 H22B O3 0.96 2.48 3.300(9) 143.8 .
C19 H19C O4' 0.96 2.69 3.516(16) 144.5 1_655
C5 H5 O4' 0.93 2.58 3.185(18) 122.9 1_655
C1 H1A O2 0.97 2.45 3.327(7) 149.5 1_455
C1 H1A O2 0.97 2.45 3.327(7) 149.5 1_455
C5 H5 O4' 0.93 2.58 3.185(18) 122.9 1_655
C22 H22B O3 0.96 2.48 3.300(9) 143.8 .

loop_
_geom_torsion_atom_site_label_1
_geom_torsion_atom_site_label_2
_geom_torsion_atom_site_label_3
_geom_torsion_atom_site_label_4
_geom_torsion
C2 O1 C1 P1 5.6(6)
O2 P1 C1 O1 116.3(4)
C3 P1 C1 O1 -5.4(4)
C20 P1 C1 O1 -117.3(4)
C1 O1 C2 C3 -2.9(8)
C1 O1 C2 C7 177.1(5)
O1 C2 C3 C4 -177.2(5)
C7 C2 C3 C4 2.8(9)
O1 C2 C3 P1 -1.4(7)
C7 C2 C3 P1 178.6(5)
O2 P1 C3 C2 -115.4(4)
C20 P1 C3 C2 112.5(4)
C1 P1 C3 C2 3.8(4)
O2 P1 C3 C4 59.7(6)
C20 P1 C3 C4 -72.4(6)
C1 P1 C3 C4 178.9(5)
C19 O3 C4 C5 2.8(9)
C19 O3 C4 C3 -178.9(5)
C2 C3 C4 O3 179.0(5)
P1 C3 C4 O3 4.3(8)
C2 C3 C4 C5 -2.6(8)
P1 C3 C4 C5 -177.3(4)
O3 C4 C5 C6 178.8(5)
C3 C4 C5 C6 0.6(8)
C4 C5 C6 C7 1.3(9)
C4 C5 C6 O5 176.6(5)
C8 O5 C6 C7 -51.3(8)
C8 O5 C6 C5 133.5(6)
C5 C6 C7 C2 -1.2(9)
O5 C6 C7 C2 -176.1(5)
O1 C2 C7 C6 179.1(6)
C3 C2 C7 C6 -0.9(9)
C9 O6 C8 O4' 30.9(14)
C9 O6 C8 O4 -23.4(14)
C9 O6 C8 O5 -178.1(5)
C6 O5 C8 O4' -30.3(14)
C6 O5 C8 O4 23.2(15)
C6 O5 C8 O6 177.1(5)
C8 O6 C9 C14 114.6(6)
C8 O6 C9 C10 -124.2(6)
O6 C9 C10 C11 -173.7(5)
C14 C9 C10 C11 -55.9(7)
O6 C9 C10 C16 59.5(6)
C14 C9 C10 C16 177.3(5)
C9 C10 C11 C12 55.6(7)
C16 C10 C11 C12 -177.8(5)
C10 C11 C12 C13 -58.4(8)
C11 C12 C13 C14 56.9(8)
C11 C12 C13 C15 -179.8(6)
O6 C9 C14 C13 176.3(5)
C10 C9 C14 C13 58.0(7)
C12 C13 C14 C9 -56.6(7)
C15 C13 C14 C9 179.8(6)
C9 C10 C16 C18 -163.7(6)
C11 C10 C16 C18 72.6(8)
C9 C10 C16 C17 69.9(8)
C11 C10 C16 C17 -53.9(9)
O2 P1 C20 C22 -51.8(6)
C3 P1 C20 C22 83.2(6)
C1 P1 C20 C22 -180.0(5)
O2 P1 C20 C23 -172.1(5)
C3 P1 C20 C23 -37.1(6)
C1 P1 C20 C23 59.8(5)
O2 P1 C20 C21 67.6(5)
C3 P1 C20 C21 -157.4(5)
C1 P1 C20 C21 -60.5(5)
